data_7124735
loop_
_publ_author_name
'Liu, Jianchao'
'Xu, Xiaobing'
'Li, Jiuyi'
'Liu, Bo'
'Jiang, Huanfeng'
'Yin, Biaolin'

_publ_section_title
;
 Palladium-catalyzed dearomatizing 2,5-alkoxyarylation of furan rings:
 diastereospecific access to spirooxindoles.
;
_journal_issue 61
_journal_name_full 'Chemical communications (Cambridge, England)'
_journal_page_first 9550
_journal_page_last 9553
_journal_paper_doi 10.1039/c6cc04298h
_journal_volume 52
_journal_year 2016
_chemical_formula_sum 'C17 H19 N O4'
_chemical_formula_weight 301.33
_space_group_IT_number 14
_space_group_name_Hall '-P 2yn'
_space_group_name_H-M_alt 'P 1 21/n 1'
_symmetry_cell_setting monoclinic
_symmetry_space_group_name_H-M 'P 1 21/n 1'
_atom_sites_solution_hydrogens geom
_atom_sites_solution_primary direct
_atom_sites_solution_secondary difmap
_audit_creation_method SHELXL-97
_audit_update_record
;
2016-04-28 deposited with the CCDC.
2016-07-01 downloaded from the CCDC.
;
_cell_angle_alpha 90.00
_cell_angle_beta 105.12(3)
_cell_angle_gamma 90.00
_cell_formula_units_Z 4
_cell_length_a 14.349(3)
_cell_length_b 7.2477(14)
_cell_length_c 14.692(3)
_cell_measurement_reflns_used 1358
_cell_measurement_temperature 571(2)
_cell_measurement_theta_max 27.47
_cell_measurement_theta_min 3.16
_cell_volume 1475.0(6)
_computing_cell_refinement 'SMART (Bruker, 1998)'
_computing_data_collection 'SMART (Bruker, 1998)'
_computing_data_reduction 'SAIRT (Bruker, 1998)'
_computing_molecular_graphics 'ORTEP-II (Johnson, 1976)'
_computing_publication_material 'SHELXL-97 (Sheldrick, 1997)'
_computing_structure_refinement 'SHELXL-97 (Sheldrick, 1997)'
_computing_structure_solution 'SHELXS-97 (Sheldrick, 1990)'
_diffrn_ambient_temperature 571(2)
_diffrn_measured_fraction_theta_full 0.994
_diffrn_measured_fraction_theta_max 0.994
_diffrn_measurement_device_type 'CCD area detector'
_diffrn_radiation_monochromator graphite
_diffrn_radiation_source 'fine-focus sealed tube'
_diffrn_radiation_type MoK\a
_diffrn_radiation_wavelength 0.71073
_diffrn_reflns_av_R_equivalents 0.1194
_diffrn_reflns_av_sigmaI/netI 0.1132
_diffrn_reflns_limit_h_max 18
_diffrn_reflns_limit_h_min -18
_diffrn_reflns_limit_k_max 9
_diffrn_reflns_limit_k_min -9
_diffrn_reflns_limit_l_max 19
_diffrn_reflns_limit_l_min -19
_diffrn_reflns_number 13577
_diffrn_reflns_theta_full 27.47
_diffrn_reflns_theta_max 27.47
_diffrn_reflns_theta_min 3.16
_exptl_absorpt_coefficient_mu 0.097
_exptl_absorpt_correction_T_max 0.9828
_exptl_absorpt_correction_T_min 0.9753
_exptl_crystal_colour colorless
_exptl_crystal_density_diffrn 1.357
_exptl_crystal_density_method 'not measured'
_exptl_crystal_description plane
_exptl_crystal_F_000 640
_exptl_crystal_size_max 0.26
_exptl_crystal_size_mid 0.20
_exptl_crystal_size_min 0.18
_refine_diff_density_max 0.203
_refine_diff_density_min -0.237
_refine_diff_density_rms 0.051
_refine_ls_extinction_method none
_refine_ls_goodness_of_fit_ref 0.845
_refine_ls_hydrogen_treatment mixed
_refine_ls_matrix_type full
_refine_ls_number_parameters 199
_refine_ls_number_reflns 3358
_refine_ls_number_restraints 0
_refine_ls_restrained_S_all 0.845
_refine_ls_R_factor_all 0.1560
_refine_ls_R_factor_gt 0.0476
_refine_ls_shift/su_max 0.000
_refine_ls_shift/su_mean 0.000
_refine_ls_structure_factor_coef Fsqd
_refine_ls_weighting_details 'calc w=1/[\s^2^(Fo^2^)+(0.0513P)^2^+0.0000P] where P=(Fo^2^+2Fc^2^)/3'
_refine_ls_weighting_scheme calc
_refine_ls_wR_factor_gt 0.0894
_refine_ls_wR_factor_ref 0.1202
_reflns_number_gt 1343
_reflns_number_total 3358
_reflns_threshold_expression >2sigma(I)
_cod_data_source_file c6cc04298h2.cif
_cod_data_source_block sad1
_cod_depositor_comments
;
The following automatic conversions were performed:

data name '__computing_data_collection' was replaced with
'_computing_data_collection'.

Automatic conversion script
Id: cif_correct_tags 6909 2019-04-08 15:41:33Z antanas 

The following automatic conversions were performed:

data item '_symmetry_cell_setting' value 'Monoclinic' was changed to
'monoclinic' in accordance with the
/home/saulius/struct/COD-crude-data/automatic-downloads/DataCite-retrospective/RSC/depositions/lib/dictionaries/cif_core.dic
dictionary named 'cif_core.dic' version 2.4.2 last updated on
2011-04-26.

Automatic conversion script
Id: cif_fix_values 6909 2019-04-08 15:41:33Z antanas 
;
_cod_original_cell_volume 1475.1(5)
_cod_original_sg_symbol_H-M P2(1)/n
_cod_database_code 7124735

loop_
_symmetry_equiv_pos_as_xyz
'x, y, z'
'-x+1/2, y+1/2, -z+1/2'
'-x, -y, -z'
'x-1/2, -y-1/2, z-1/2'

loop_
_atom_site_label
_atom_site_type_symbol
_atom_site_fract_x
_atom_site_fract_y
_atom_site_fract_z
_atom_site_U_iso_or_equiv
_atom_site_adp_type
_atom_site_occupancy
_atom_site_symmetry_multiplicity
_atom_site_calc_flag
_atom_site_refinement_flags
O1 O 0.60285(12) 0.1064(3) 0.50098(12) 0.0627(6) Uani 1 1 d .
O2 O 0.70845(13) 0.1393(3) 1.00176(13) 0.0656(6) Uani 1 1 d .
O3 O 0.54944(10) 0.2606(2) 0.84141(11) 0.0383(4) Uani 1 1 d .
O4 O 0.39420(11) 0.2195(2) 0.74480(11) 0.0460(5) Uani 1 1 d .
N1 N 0.77893(12) 0.0911(3) 0.88035(14) 0.0441(5) Uani 1 1 d .
C1 C 0.74773(15) 0.0838(3) 0.78146(17) 0.0377(6) Uani 1 1 d .
C2 C 0.80131(17) 0.0671(3) 0.71757(19) 0.0462(7) Uani 1 1 d .
H2A H 0.8680 0.0527 0.7374 0.055 Uiso 1 1 calc R
C3 C 0.75387(16) 0.0723(4) 0.62235(19) 0.0479(7) Uani 1 1 d .
H3A H 0.7892 0.0612 0.5778 0.057 Uiso 1 1 calc R
C4 C 0.65501(17) 0.0935(4) 0.59300(17) 0.0447(6) Uani 1 1 d .
C5 C 0.60083(16) 0.1036(4) 0.65875(17) 0.0420(6) Uani 1 1 d .
H5A H 0.5340 0.1140 0.6393 0.050 Uiso 1 1 calc R
C6 C 0.64765(15) 0.0979(3) 0.75219(17) 0.0371(6) Uani 1 1 d .
C7 C 0.6543(2) 0.1105(5) 0.43085(19) 0.0795(10) Uani 1 1 d .
H7A H 0.6095 0.1194 0.3698 0.119 Uiso 1 1 calc R
H7B H 0.6916 -0.0005 0.4343 0.119 Uiso 1 1 calc R
H7C H 0.6966 0.2153 0.4409 0.119 Uiso 1 1 calc R
C8 C 0.60944(15) 0.1056(3) 0.83826(16) 0.0374(6) Uani 1 1 d .
C9 C 0.70353(17) 0.1168(4) 0.91920(19) 0.0453(6) Uani 1 1 d .
C10 C 0.87959(16) 0.0967(4) 0.9337(2) 0.0614(8) Uani 1 1 d .
H10A H 0.8834 0.1000 0.9999 0.092 Uiso 1 1 calc R
H10B H 0.9097 0.2049 0.9167 0.092 Uiso 1 1 calc R
H10C H 0.9122 -0.0113 0.9199 0.092 Uiso 1 1 calc R
C11 C 0.55056(17) -0.0577(3) 0.85219(17) 0.0445(7) Uani 1 1 d .
H11A H 0.5721 -0.1792 0.8586 0.053 Uiso 1 1 calc R
C12 C 0.46452(18) -0.0032(4) 0.85395(18) 0.0446(6) Uani 1 1 d .
H12A H 0.4165 -0.0806 0.8641 0.054 Uiso 1 1 calc R
C13 C 0.45306(15) 0.1996(3) 0.83746(17) 0.0358(6) Uani 1 1 d .
C14 C 0.41572(17) 0.3070(4) 0.90767(17) 0.0450(7) Uani 1 1 d .
H14A H 0.4619 0.3001 0.9689 0.054 Uiso 1 1 calc R
H14B H 0.3556 0.2527 0.9132 0.054 Uiso 1 1 calc R
C15 C 0.39878(19) 0.5072(4) 0.8787(2) 0.0529(7) Uani 1 1 d .
H15A H 0.3684 0.5706 0.9215 0.064 Uiso 1 1 calc R
H15B H 0.4600 0.5669 0.8818 0.064 Uiso 1 1 calc R
C16 C 0.33491(19) 0.5185(4) 0.7798(2) 0.0584(8) Uani 1 1 d .
H16A H 0.2712 0.4717 0.7783 0.070 Uiso 1 1 calc R
H16B H 0.3284 0.6462 0.7593 0.070 Uiso 1 1 calc R
C17 C 0.37718(19) 0.4081(4) 0.71462(19) 0.0561(7) Uani 1 1 d .
H17A H 0.3335 0.4109 0.6519 0.067 Uiso 1 1 calc R
H17B H 0.4377 0.4637 0.7112 0.067 Uiso 1 1 calc R

loop_
_atom_site_aniso_label
_atom_site_aniso_U_11
_atom_site_aniso_U_22
_atom_site_aniso_U_33
_atom_site_aniso_U_23
_atom_site_aniso_U_13
_atom_site_aniso_U_12
O1 0.0561(11) 0.0949(16) 0.0407(11) -0.0043(11) 0.0193(9) -0.0153(11)
O2 0.0544(11) 0.1005(18) 0.0404(11) -0.0016(11) 0.0095(9) 0.0117(10)
O3 0.0298(8) 0.0370(10) 0.0506(11) -0.0024(8) 0.0147(8) 0.0006(7)
O4 0.0433(10) 0.0502(12) 0.0394(10) -0.0073(9) 0.0017(8) -0.0024(8)
N1 0.0284(10) 0.0490(14) 0.0523(13) 0.0022(12) 0.0058(9) 0.0039(10)
C1 0.0360(13) 0.0306(14) 0.0472(16) -0.0010(12) 0.0122(12) -0.0003(11)
C2 0.0342(13) 0.0464(18) 0.0610(18) -0.0004(14) 0.0176(13) 0.0016(12)
C3 0.0460(15) 0.0473(18) 0.0603(18) -0.0083(14) 0.0319(14) -0.0061(13)
C4 0.0470(14) 0.0488(16) 0.0403(16) -0.0057(14) 0.0152(13) -0.0081(13)
C5 0.0331(12) 0.0513(17) 0.0419(15) -0.0029(14) 0.0103(12) -0.0032(12)
C6 0.0320(12) 0.0360(14) 0.0465(15) -0.0017(13) 0.0161(11) -0.0006(11)
C7 0.080(2) 0.118(3) 0.0500(18) -0.013(2) 0.0343(17) -0.025(2)
C8 0.0310(11) 0.0405(15) 0.0417(15) 0.0016(13) 0.0116(11) 0.0055(12)
C9 0.0411(14) 0.0473(17) 0.0483(17) 0.0040(14) 0.0131(13) 0.0067(13)
C10 0.0331(13) 0.071(2) 0.073(2) 0.0026(17) 0.0004(14) 0.0044(14)
C11 0.0489(15) 0.0369(17) 0.0512(17) 0.0058(13) 0.0194(13) 0.0039(12)
C12 0.0452(15) 0.0355(15) 0.0570(17) 0.0040(14) 0.0202(13) -0.0047(12)
C13 0.0283(12) 0.0429(16) 0.0375(14) -0.0021(12) 0.0106(11) -0.0032(10)
C14 0.0417(14) 0.0555(18) 0.0417(15) -0.0041(14) 0.0181(12) -0.0010(12)
C15 0.0502(16) 0.0486(19) 0.0636(19) -0.0102(16) 0.0211(15) 0.0036(13)
C16 0.0466(15) 0.0495(18) 0.074(2) 0.0089(16) 0.0074(16) 0.0085(14)
C17 0.0531(16) 0.0604(19) 0.0473(17) 0.0089(16) -0.0002(14) -0.0004(15)

loop_
_atom_type_symbol
_atom_type_description
_atom_type_scat_dispersion_real
_atom_type_scat_dispersion_imag
_atom_type_scat_source
C C 0.0033 0.0016 'International Tables Vol C Tables 4.2.6.8 and 6.1.1.4'
H H 0.0000 0.0000 'International Tables Vol C Tables 4.2.6.8 and 6.1.1.4'
N N 0.0061 0.0033 'International Tables Vol C Tables 4.2.6.8 and 6.1.1.4'
O O 0.0106 0.0060 'International Tables Vol C Tables 4.2.6.8 and 6.1.1.4'

loop_
_geom_angle_atom_site_label_1
_geom_angle_atom_site_label_2
_geom_angle_atom_site_label_3
_geom_angle
C4 O1 C7 117.8(2)
C8 O3 C13 109.86(17)
C13 O4 C17 113.94(19)
C9 N1 C1 111.41(19)
C9 N1 C10 123.8(2)
C1 N1 C10 124.3(2)
C2 C1 C6 121.0(2)
C2 C1 N1 129.0(2)
C6 C1 N1 110.0(2)
C1 C2 C3 118.3(2)
C1 C2 H2A 120.8
C3 C2 H2A 120.8
C4 C3 C2 120.8(2)
C4 C3 H3A 119.6
C2 C3 H3A 119.6
O1 C4 C3 124.7(2)
O1 C4 C5 115.0(2)
C3 C4 C5 120.3(2)
C6 C5 C4 118.7(2)
C6 C5 H5A 120.7
C4 C5 H5A 120.7
C5 C6 C1 120.8(2)
C5 C6 C8 130.81(19)
C1 C6 C8 108.4(2)
O1 C7 H7A 109.5
O1 C7 H7B 109.5
H7A C7 H7B 109.5
O1 C7 H7C 109.5
H7A C7 H7C 109.5
H7B C7 H7C 109.5
O3 C8 C11 104.55(17)
O3 C8 C6 114.4(2)
C11 C8 C6 115.3(2)
O3 C8 C9 110.3(2)
C11 C8 C9 110.2(2)
C6 C8 C9 102.20(17)
O2 C9 N1 126.5(2)
O2 C9 C8 126.1(2)
N1 C9 C8 107.4(2)
N1 C10 H10A 109.5
N1 C10 H10B 109.5
H10A C10 H10B 109.5
N1 C10 H10C 109.5
H10A C10 H10C 109.5
H10B C10 H10C 109.5
C12 C11 C8 109.5(2)
C12 C11 H11A 125.2
C8 C11 H11A 125.2
C11 C12 C13 111.1(2)
C11 C12 H12A 124.4
C13 C12 H12A 124.4
O4 C13 O3 109.57(18)
O4 C13 C12 105.7(2)
O3 C13 C12 103.41(19)
O4 C13 C14 112.32(19)
O3 C13 C14 108.98(19)
C12 C13 C14 116.4(2)
C13 C14 C15 111.4(2)
C13 C14 H14A 109.4
C15 C14 H14A 109.4
C13 C14 H14B 109.4
C15 C14 H14B 109.4
H14A C14 H14B 108.0
C16 C15 C14 109.7(2)
C16 C15 H15A 109.7
C14 C15 H15A 109.7
C16 C15 H15B 109.7
C14 C15 H15B 109.7
H15A C15 H15B 108.2
C17 C16 C15 110.1(2)
C17 C16 H16A 109.6
C15 C16 H16A 109.6
C17 C16 H16B 109.6
C15 C16 H16B 109.6
H16A C16 H16B 108.2
O4 C17 C16 112.1(2)
O4 C17 H17A 109.2
C16 C17 H17A 109.2
O4 C17 H17B 109.2
C16 C17 H17B 109.2
H17A C17 H17B 107.9

loop_
_geom_bond_atom_site_label_1
_geom_bond_atom_site_label_2
_geom_bond_distance
O1 C4 1.367(3)
O1 C7 1.416(3)
O2 C9 1.207(3)
O3 C8 1.423(3)
O3 C13 1.439(2)
O4 C13 1.410(3)
O4 C17 1.438(3)
N1 C9 1.361(3)
N1 C1 1.405(3)
N1 C10 1.453(3)
C1 C2 1.365(3)
C1 C6 1.391(3)
C2 C3 1.388(3)
C2 H2A 0.9300
C3 C4 1.379(3)
C3 H3A 0.9300
C4 C5 1.391(3)
C5 C6 1.363(3)
C5 H5A 0.9300
C6 C8 1.505(3)
C7 H7A 0.9600
C7 H7B 0.9600
C7 H7C 0.9600
C8 C11 1.499(3)
C8 C9 1.551(3)
C10 H10A 0.9600
C10 H10B 0.9600
C10 H10C 0.9600
C11 C12 1.303(3)
C11 H11A 0.9300
C12 C13 1.492(3)
C12 H12A 0.9300
C13 C14 1.498(3)
C14 C15 1.514(3)
C14 H14A 0.9700
C14 H14B 0.9700
C15 C16 1.505(4)
C15 H15A 0.9700
C15 H15B 0.9700
C16 C17 1.492(4)
C16 H16A 0.9700
C16 H16B 0.9700
C17 H17A 0.9700
C17 H17B 0.9700
